data_7210531
loop_
_publ_author_name
'Bond, Andrew D.'
'Solanko, Katarzyna A.'
'van de Streek, Jacco'
'Neumann, Marcus A.'

_publ_section_title
;
 Experimental verification of a subtle low-temperature phase transition
 suggested by DFT-D energy minimisation
;
_journal_issue 6
_journal_name_full CrystEngComm
_journal_page_first 1768
_journal_paper_doi 10.1039/c0ce00676a
_journal_volume 13
_journal_year 2011
_chemical_formula_moiety 'C20 H14 Cl4 O'
_chemical_formula_sum 'C20 H14 Cl4 O'
_chemical_formula_weight 412.11
_chemical_name_common 2,6-bis(2,4-dichlorobenzylidene)cyclohexanone
_space_group_IT_number 61
_symmetry_cell_setting orthorhombic
_symmetry_space_group_name_Hall '-P 2ac 2ab'
_symmetry_space_group_name_H-M 'P b c a'
_atom_sites_solution_hydrogens geom
_atom_sites_solution_primary direct
_atom_sites_solution_secondary difmap
_audit_creation_method SHELXL-97
_cell_angle_alpha 90.00
_cell_angle_beta 90.00
_cell_angle_gamma 90.00
_cell_formula_units_Z 8
_cell_length_a 14.4059(11)
_cell_length_b 7.9797(3)
_cell_length_c 31.467(2)
_cell_measurement_reflns_used 2999
_cell_measurement_temperature 250(2)
_cell_measurement_theta_max 23.57
_cell_measurement_theta_min 2.59
_cell_volume 3617.3(4)
_computing_cell_refinement 'SAINT v.7.68a (Bruker, 2010)'
_computing_data_collection 'APEX2 v2010.1-2 (Bruker, 2010)'
_computing_data_reduction SAINT
_computing_molecular_graphics SHELXTL
_computing_publication_material SHELXTL
_computing_structure_refinement SHELXTL
_computing_structure_solution 'SHELXTL v.6.12 (Sheldrick, 2008)'
_diffrn_ambient_temperature 250(2)
_diffrn_measured_fraction_theta_full 0.985
_diffrn_measured_fraction_theta_max 0.985
_diffrn_measurement_device_type 'Bruker Nonius X8APEX-II CCD'
_diffrn_measurement_method '\w and \f scans'
_diffrn_radiation_monochromator graphite
_diffrn_radiation_source 'fine-focus sealed tube'
_diffrn_radiation_type MoK\a
_diffrn_radiation_wavelength 0.71073
_diffrn_reflns_av_R_equivalents 0.0615
_diffrn_reflns_av_sigmaI/netI 0.0500
_diffrn_reflns_limit_h_max 17
_diffrn_reflns_limit_h_min -17
_diffrn_reflns_limit_k_max 6
_diffrn_reflns_limit_k_min -9
_diffrn_reflns_limit_l_max 37
_diffrn_reflns_limit_l_min -37
_diffrn_reflns_number 21985
_diffrn_reflns_theta_full 25.03
_diffrn_reflns_theta_max 25.03
_diffrn_reflns_theta_min 3.81
_diffrn_standards_number 0
_exptl_absorpt_coefficient_mu 0.660
_exptl_absorpt_correction_T_max 0.974
_exptl_absorpt_correction_T_min 0.000
_exptl_absorpt_correction_type multi-scan
_exptl_absorpt_process_details 'SADABS (Sheldrick, 2008)'
_exptl_crystal_colour yellow
_exptl_crystal_density_diffrn 1.513
_exptl_crystal_density_method 'not measured'
_exptl_crystal_description lath
_exptl_crystal_F_000 1680
_exptl_crystal_size_max 0.20
_exptl_crystal_size_mid 0.08
_exptl_crystal_size_min 0.04
_refine_diff_density_max 0.223
_refine_diff_density_min -0.332
_refine_diff_density_rms 0.050
_refine_ls_extinction_method none
_refine_ls_goodness_of_fit_ref 1.020
_refine_ls_hydrogen_treatment constr
_refine_ls_matrix_type full
_refine_ls_number_parameters 226
_refine_ls_number_reflns 3157
_refine_ls_number_restraints 0
_refine_ls_restrained_S_all 1.020
_refine_ls_R_factor_all 0.0817
_refine_ls_R_factor_gt 0.0400
_refine_ls_shift/su_max 0.000
_refine_ls_shift/su_mean 0.000
_refine_ls_structure_factor_coef Fsqd
_refine_ls_weighting_details 'calc w=1/[\s^2^(Fo^2^)+(0.0253P)^2^+1.8806P] where P=(Fo^2^+2Fc^2^)/3'
_refine_ls_weighting_scheme calc
_refine_ls_wR_factor_gt 0.0705
_refine_ls_wR_factor_ref 0.0839
_reflns_number_gt 2068
_reflns_number_total 3157
_reflns_threshold_expression I>2\s(I)
_cod_data_source_file c0ce00676a.txt
_cod_data_source_block 250K
_cod_database_code 7210531

loop_
_symmetry_equiv_pos_as_xyz
'x, y, z'
'-x+1/2, -y, z+1/2'
'-x, y+1/2, -z+1/2'
'x+1/2, -y+1/2, -z'
'-x, -y, -z'
'x-1/2, y, -z-1/2'
'x, -y-1/2, z-1/2'
'-x-1/2, y-1/2, z'

loop_
_atom_site_label
_atom_site_type_symbol
_atom_site_fract_x
_atom_site_fract_y
_atom_site_fract_z
_atom_site_U_iso_or_equiv
_atom_site_adp_type
_atom_site_occupancy
_atom_site_symmetry_multiplicity
_atom_site_calc_flag
_atom_site_refinement_flags
Cl1 Cl 0.28417(6) 0.20594(11) 0.41306(2) 0.0646(3) Uani 1 1 d .
Cl2 Cl 0.56687(6) 0.60892(12) 0.45471(3) 0.0664(3) Uani 1 1 d .
Cl3 Cl -0.01302(5) 0.04731(9) 0.16208(2) 0.0423(2) Uani 1 1 d .
Cl4 Cl 0.12820(7) 0.07889(14) 0.00489(3) 0.0817(3) Uani 1 1 d .
O1 O 0.13659(12) 0.3252(2) 0.27404(6) 0.0415(5) Uani 1 1 d .
C1 C 0.35997(19) 0.3647(3) 0.39876(9) 0.0373(7) Uani 1 1 d .
C2 C 0.4241(2) 0.4161(4) 0.42865(9) 0.0416(8) Uani 1 1 d .
H2A H 0.4260 0.3665 0.4557 0.050 Uiso 1 1 calc R
C3 C 0.48529(19) 0.5419(4) 0.41787(9) 0.0401(7) Uani 1 1 d .
C4 C 0.4831(2) 0.6156(4) 0.37869(9) 0.0422(7) Uani 1 1 d .
H4A H 0.5251 0.7015 0.3718 0.051 Uiso 1 1 calc R
C5 C 0.41829(19) 0.5620(3) 0.34946(9) 0.0383(7) Uani 1 1 d .
H5A H 0.4167 0.6131 0.3226 0.046 Uiso 1 1 calc R
C6 C 0.35507(18) 0.4346(3) 0.35842(8) 0.0326(6) Uani 1 1 d .
C7 C 0.28481(18) 0.3845(3) 0.32703(8) 0.0346(7) Uani 1 1 d .
H7A H 0.2246 0.3646 0.3374 0.042 Uiso 1 1 calc R
C8 C 0.29771(17) 0.3645(3) 0.28528(8) 0.0299(6) Uani 1 1 d .
C9 C 0.39056(17) 0.3707(3) 0.26358(8) 0.0334(7) Uani 1 1 d .
H9A H 0.4400 0.3574 0.2847 0.040 Uiso 1 1 calc R
H9B H 0.3986 0.4798 0.2498 0.040 Uiso 1 1 calc R
C10 C 0.39744(18) 0.2321(3) 0.23061(9) 0.0374(7) Uani 1 1 d .
H10A H 0.4598 0.2310 0.2182 0.045 Uiso 1 1 calc R
H10B H 0.3866 0.1233 0.2442 0.045 Uiso 1 1 calc R
C11 C 0.32627(17) 0.2604(4) 0.19605(8) 0.0370(7) Uani 1 1 d .
H11A H 0.3434 0.3611 0.1800 0.044 Uiso 1 1 calc R
H11B H 0.3278 0.1652 0.1764 0.044 Uiso 1 1 calc R
C12 C 0.22861(17) 0.2810(3) 0.21256(8) 0.0305(6) Uani 1 1 d .
C13 C 0.21484(18) 0.3231(3) 0.25871(8) 0.0309(6) Uani 1 1 d .
C14 C 0.15186(19) 0.2625(3) 0.18928(9) 0.0345(7) Uani 1 1 d .
H14A H 0.0954 0.2762 0.2038 0.041 Uiso 1 1 calc R
C15 C 0.14434(18) 0.2233(3) 0.14380(8) 0.0339(7) Uani 1 1 d .
C16 C 0.2072(2) 0.2847(4) 0.11384(9) 0.0450(8) Uani 1 1 d .
H16A H 0.2554 0.3557 0.1229 0.054 Uiso 1 1 calc R
C17 C 0.2010(2) 0.2446(4) 0.07140(9) 0.0504(9) Uani 1 1 d .
H17A H 0.2435 0.2896 0.0518 0.060 Uiso 1 1 calc R
C18 C 0.1321(2) 0.1381(4) 0.05789(9) 0.0474(8) Uani 1 1 d .
C19 C 0.0659(2) 0.0776(4) 0.08579(9) 0.0428(7) Uani 1 1 d .
H19A H 0.0177 0.0076 0.0763 0.051 Uiso 1 1 calc R
C20 C 0.07274(18) 0.1233(3) 0.12811(8) 0.0348(7) Uani 1 1 d .

loop_
_atom_site_aniso_label
_atom_site_aniso_U_11
_atom_site_aniso_U_22
_atom_site_aniso_U_33
_atom_site_aniso_U_23
_atom_site_aniso_U_13
_atom_site_aniso_U_12
Cl1 0.0793(6) 0.0730(6) 0.0414(5) 0.0109(4) -0.0027(4) -0.0391(5)
Cl2 0.0613(6) 0.0896(7) 0.0483(5) -0.0123(5) -0.0108(4) -0.0235(5)
Cl3 0.0318(4) 0.0514(4) 0.0436(4) -0.0003(4) 0.0008(3) -0.0016(3)
Cl4 0.0881(7) 0.1238(9) 0.0331(5) -0.0090(5) 0.0000(5) -0.0079(7)
O1 0.0258(11) 0.0624(14) 0.0363(11) 0.0045(10) 0.0053(9) -0.0004(10)
C1 0.0428(18) 0.0359(17) 0.0332(17) -0.0011(14) 0.0067(14) -0.0070(14)
C2 0.051(2) 0.0492(19) 0.0247(16) -0.0019(14) -0.0027(14) -0.0041(16)
C3 0.0357(17) 0.0466(18) 0.0380(17) -0.0106(15) -0.0046(14) -0.0011(15)
C4 0.0382(17) 0.0449(18) 0.0436(19) 0.0001(15) 0.0006(15) -0.0094(15)
C5 0.0415(17) 0.0405(17) 0.0329(16) 0.0055(14) 0.0018(14) 0.0032(15)
C6 0.0291(16) 0.0382(16) 0.0305(16) 0.0013(14) 0.0044(13) 0.0046(14)
C7 0.0273(16) 0.0391(16) 0.0375(17) 0.0031(14) 0.0019(13) -0.0005(13)
C8 0.0269(15) 0.0299(15) 0.0328(16) 0.0045(13) 0.0026(13) 0.0014(12)
C9 0.0278(15) 0.0394(16) 0.0330(16) 0.0015(13) 0.0001(13) 0.0003(13)
C10 0.0248(15) 0.0453(17) 0.0421(17) 0.0014(15) 0.0037(13) 0.0022(13)
C11 0.0316(16) 0.0450(18) 0.0344(16) -0.0031(14) 0.0039(13) -0.0014(13)
C12 0.0273(16) 0.0312(15) 0.0331(15) 0.0044(13) 0.0039(13) 0.0000(13)
C13 0.0282(16) 0.0311(16) 0.0335(16) 0.0055(12) 0.0004(13) 0.0014(13)
C14 0.0258(16) 0.0383(17) 0.0393(17) 0.0031(13) 0.0044(13) 0.0014(13)
C15 0.0280(16) 0.0397(16) 0.0340(16) 0.0014(14) 0.0001(13) 0.0034(14)
C16 0.0364(17) 0.059(2) 0.0396(18) 0.0050(16) -0.0009(15) -0.0023(16)
C17 0.044(2) 0.070(2) 0.0366(18) 0.0124(17) 0.0054(15) 0.0038(18)
C18 0.049(2) 0.063(2) 0.0308(17) -0.0013(16) -0.0030(16) 0.0093(18)
C19 0.0418(19) 0.0497(19) 0.0371(18) -0.0022(15) -0.0071(15) 0.0013(15)
C20 0.0273(16) 0.0397(17) 0.0373(18) 0.0063(14) 0.0004(13) 0.0051(14)

loop_
_atom_type_symbol
_atom_type_description
_atom_type_scat_dispersion_real
_atom_type_scat_dispersion_imag
_atom_type_scat_source
C C 0.0033 0.0016 'International Tables Vol C Tables 4.2.6.8 and 6.1.1.4'
H H 0.0000 0.0000 'International Tables Vol C Tables 4.2.6.8 and 6.1.1.4'
O O 0.0106 0.0060 'International Tables Vol C Tables 4.2.6.8 and 6.1.1.4'
Cl Cl 0.1484 0.1585 'International Tables Vol C Tables 4.2.6.8 and 6.1.1.4'

loop_
_geom_angle_atom_site_label_1
_geom_angle_atom_site_label_2
_geom_angle_atom_site_label_3
_geom_angle
C2 C1 C6 122.5(3)
C2 C1 Cl1 117.5(2)
C6 C1 Cl1 120.0(2)
C3 C2 C1 118.5(3)
C3 C2 H2A 120.8
C1 C2 H2A 120.8
C4 C3 C2 121.4(3)
C4 C3 Cl2 119.1(2)
C2 C3 Cl2 119.6(2)
C3 C4 C5 119.0(3)
C3 C4 H4A 120.5
C5 C4 H4A 120.5
C4 C5 C6 122.3(3)
C4 C5 H5A 118.9
C6 C5 H5A 118.9
C1 C6 C5 116.4(3)
C1 C6 C7 122.7(2)
C5 C6 C7 120.8(2)
C8 C7 C6 126.7(2)
C8 C7 H7A 116.7
C6 C7 H7A 116.7
C7 C8 C13 117.7(2)
C7 C8 C9 124.5(2)
C13 C8 C9 117.7(2)
C8 C9 C10 110.1(2)
C8 C9 H9A 109.6
C10 C9 H9A 109.6
C8 C9 H9B 109.6
C10 C9 H9B 109.6
H9A C9 H9B 108.1
C11 C10 C9 109.7(2)
C11 C10 H10A 109.7
C9 C10 H10A 109.7
C11 C10 H10B 109.7
C9 C10 H10B 109.7
H10A C10 H10B 108.2
C12 C11 C10 113.6(2)
C12 C11 H11A 108.8
C10 C11 H11A 108.8
C12 C11 H11B 108.8
C10 C11 H11B 108.8
H11A C11 H11B 107.7
C14 C12 C13 116.5(2)
C14 C12 C11 124.9(2)
C13 C12 C11 118.7(2)
O1 C13 C8 120.8(2)
O1 C13 C12 120.3(2)
C8 C13 C12 119.0(2)
C12 C14 C15 128.3(3)
C12 C14 H14A 115.9
C15 C14 H14A 115.9
C20 C15 C16 116.2(3)
C20 C15 C14 121.4(2)
C16 C15 C14 122.4(3)
C17 C16 C15 122.1(3)
C17 C16 H16A 119.0
C15 C16 H16A 119.0
C18 C17 C16 119.4(3)
C18 C17 H17A 120.3
C16 C17 H17A 120.3
C17 C18 C19 121.2(3)
C17 C18 Cl4 119.3(2)
C19 C18 Cl4 119.5(3)
C18 C19 C20 118.0(3)
C18 C19 H19A 121.0
C20 C19 H19A 121.0
C19 C20 C15 123.0(3)
C19 C20 Cl3 116.6(2)
C15 C20 Cl3 120.4(2)

loop_
_geom_bond_atom_site_label_1
_geom_bond_atom_site_label_2
_geom_bond_distance
Cl1 C1 1.732(3)
Cl2 C3 1.735(3)
Cl3 C20 1.742(3)
Cl4 C18 1.734(3)
O1 C13 1.226(3)
C1 C2 1.381(4)
C1 C6 1.388(4)
C2 C3 1.378(4)
C2 H2A 0.9400
C3 C4 1.366(4)
C4 C5 1.378(4)
C4 H4A 0.9400
C5 C6 1.394(4)
C5 H5A 0.9400
C6 C7 1.469(4)
C7 C8 1.336(3)
C7 H7A 0.9400
C8 C13 1.494(3)
C8 C9 1.503(3)
C9 C10 1.520(4)
C9 H9A 0.9800
C9 H9B 0.9800
C10 C11 1.511(3)
C10 H10A 0.9800
C10 H10B 0.9800
C11 C12 1.509(3)
C11 H11A 0.9800
C11 H11B 0.9800
C12 C14 1.335(3)
C12 C13 1.504(3)
C14 C15 1.469(4)
C14 H14A 0.9400
C15 C20 1.395(4)
C15 C16 1.396(4)
C16 C17 1.376(4)
C16 H16A 0.9400
C17 C18 1.374(4)
C17 H17A 0.9400
C18 C19 1.383(4)
C19 C20 1.384(4)
C19 H19A 0.9400

loop_
_geom_torsion_atom_site_label_1
_geom_torsion_atom_site_label_2
_geom_torsion_atom_site_label_3
_geom_torsion_atom_site_label_4
_geom_torsion
C6 C1 C2 C3 0.1(4)
Cl1 C1 C2 C3 179.8(2)
C1 C2 C3 C4 0.3(4)
C1 C2 C3 Cl2 -179.9(2)
C2 C3 C4 C5 -0.2(4)
Cl2 C3 C4 C5 179.9(2)
C3 C4 C5 C6 -0.2(4)
C2 C1 C6 C5 -0.5(4)
Cl1 C1 C6 C5 179.80(19)
C2 C1 C6 C7 -177.7(2)
Cl1 C1 C6 C7 2.6(4)
C4 C5 C6 C1 0.6(4)
C4 C5 C6 C7 177.9(3)
C1 C6 C7 C8 -140.5(3)
C5 C6 C7 C8 42.4(4)
C6 C7 C8 C13 -176.3(2)
C6 C7 C8 C9 7.5(4)
C7 C8 C9 C10 137.7(3)
C13 C8 C9 C10 -38.5(3)
C8 C9 C10 C11 63.9(3)
C9 C10 C11 C12 -53.7(3)
C10 C11 C12 C14 -161.1(3)
C10 C11 C12 C13 18.0(3)
C7 C8 C13 O1 7.6(4)
C9 C8 C13 O1 -175.9(2)
C7 C8 C13 C12 -173.3(2)
C9 C8 C13 C12 3.2(3)
C14 C12 C13 O1 6.0(4)
C11 C12 C13 O1 -173.1(2)
C14 C12 C13 C8 -173.1(2)
C11 C12 C13 C8 7.7(3)
C13 C12 C14 C15 179.4(2)
C11 C12 C14 C15 -1.6(4)
C12 C14 C15 C20 144.8(3)
C12 C14 C15 C16 -35.8(4)
C20 C15 C16 C17 -2.1(4)
C14 C15 C16 C17 178.5(3)
C15 C16 C17 C18 -1.4(5)
C16 C17 C18 C19 3.5(5)
C16 C17 C18 Cl4 -176.6(2)
C17 C18 C19 C20 -2.1(5)
Cl4 C18 C19 C20 178.1(2)
C18 C19 C20 C15 -1.6(4)
C18 C19 C20 Cl3 179.0(2)
C16 C15 C20 C19 3.6(4)
C14 C15 C20 C19 -177.0(3)
C16 C15 C20 Cl3 -177.1(2)
C14 C15 C20 Cl3 2.3(4)
